data_1531173
loop_
_publ_author_name
'Bertheville, B.'
'Fischer, P.'
'Yvon, K.'

_publ_section_title
;
 High-pressure synthesis and crystal structures of new ternary cesium
 magnesium hydrides, Cs Mg H3, Cs4 Mg3 H10 and Cs2 Mg H4
;
_journal_name_full 'Journal of Alloys Compd.'
_journal_page_first 152
_journal_page_last 156
_journal_volume 330
_journal_year 2002
_chemical_formula_sum 'Cs D3 Mg'
_chemical_name_systematic 'Cs Mg D3'
_space_group_IT_number 166
_symmetry_space_group_name_Hall '-R 3 2"'
_symmetry_space_group_name_H-M 'R -3 m :H'
_cell_angle_alpha 90
_cell_angle_beta 90
_cell_angle_gamma 120
_cell_formula_units_Z 9
_cell_length_a 6.2337
_cell_length_b 6.2337
_cell_length_c 22.307
_cell_volume 750.695
_citation_journal_id_ASTM JALCEU
_cod_data_source_file Bertheville_JALCEU_2002_358.cif
_cod_data_source_block D3Cs1Mg1
_cod_original_cell_volume 750.6951
_cod_original_formula_sum 'D3 Cs1 Mg1'
_cod_database_code 1531173

loop_
_symmetry_equiv_pos_as_xyz
x,y,z
-y,x-y,z
-x+y,-x,z
y,x,-z
-x,-x+y,-z
x-y,-y,-z
-x,-y,-z
y,-x+y,-z
x-y,x,-z
-y,-x,z
x,x-y,z
-x+y,y,z
x+2/3,y+1/3,z+1/3
-y+2/3,x-y+1/3,z+1/3
-x+y+2/3,-x+1/3,z+1/3
y+2/3,x+1/3,-z+1/3
-x+2/3,-x+y+1/3,-z+1/3
x-y+2/3,-y+1/3,-z+1/3
-x+2/3,-y+1/3,-z+1/3
y+2/3,-x+y+1/3,-z+1/3
x-y+2/3,x+1/3,-z+1/3
-y+2/3,-x+1/3,z+1/3
x+2/3,x-y+1/3,z+1/3
-x+y+2/3,y+1/3,z+1/3
x+1/3,y+2/3,z+2/3
-y+1/3,x-y+2/3,z+2/3
-x+y+1/3,-x+2/3,z+2/3
y+1/3,x+2/3,-z+2/3
-x+1/3,-x+y+2/3,-z+2/3
x-y+1/3,-y+2/3,-z+2/3
-x+1/3,-y+2/3,-z+2/3
y+1/3,-x+y+2/3,-z+2/3
x-y+1/3,x+2/3,-z+2/3
-y+1/3,-x+2/3,z+2/3
x+1/3,x-y+2/3,z+2/3
-x+y+1/3,y+2/3,z+2/3

loop_
_atom_site_label
_atom_site_type_symbol
_atom_site_fract_x
_atom_site_fract_y
_atom_site_fract_z
_atom_site_occupancy
_atom_site_U_iso_or_equiv
D1 D-1 0.138 0.276 0.5596 1 0.0
D2 D-1 0.5 0 0 1 0.0
Cs2 Cs+1 0 0 0 1 0.0
Cs1 Cs+1 0 0 0.2111 1 0.0
Mg2 Mg+2 0 0 0.5 1 0.0
Mg1 Mg+2 0 0 0.376 1 0.0
